data_7705536
loop_
_publ_author_name
'Udomsasporn, Kwanchanok'
'Haesuwannakij, Setsiri'
'Piromjitpong, Parichat'
'Chumsaeng, Phongnarin'
'Phomphrai, Khamphee'

_publ_section_title
;
 Comparative bindings of lactones, lactide, and cyclic carbonates:
 experimental insights into the coordination step of polymerization.
;
_journal_issue 41
_journal_name_full 'Dalton transactions (Cambridge, England : 2003)'
_journal_page_first 14378
_journal_page_last 14382
_journal_paper_doi 10.1039/d0dt03323e
_journal_volume 49
_journal_year 2020
_chemical_formula_moiety 'C21 H6 B F15 O'
_chemical_formula_sum 'C21 H6 B F15 O'
_chemical_formula_weight 570.07
_space_group_crystal_system monoclinic
_space_group_IT_number 14
_space_group_name_Hall '-P 2yn'
_space_group_name_H-M_alt 'P 1 21/n 1'
_atom_sites_solution_hydrogens geom
_audit_update_record
;
2020-09-23 deposited with the CCDC.	2020-09-25 downloaded from the CCDC.
;
_cell_angle_alpha 90
_cell_angle_beta 90.084(3)
_cell_angle_gamma 90
_cell_formula_units_Z 4
_cell_length_a 11.5139(8)
_cell_length_b 9.2262(6)
_cell_length_c 19.1731(13)
_cell_measurement_reflns_used 9037
_cell_measurement_temperature 140.(2)
_cell_measurement_theta_max 27.4696
_cell_measurement_theta_min 2.8291
_cell_volume 2036.7(2)
_computing_cell_refinement 'SAINT V8.37A (Bruker AXS Inc., 2015)'
_computing_data_collection 'APEX3 v2015.5-2 (Bruker AXS Inc., 2015)'
_computing_data_reduction 'SAINT V8.37A (Bruker AXS Inc., 2015)'
_computing_molecular_graphics 'shelXle (C.B. Huebschle, rev 717)'
_computing_publication_material 'Bruker SHELXL (Bruker AXS Inc., 2015)'
_computing_structure_refinement 'SHELXL-2014/7 (Sheldrick, 2014)'
_computing_structure_solution 'XT, VERSION 2014/5'
_diffrn_ambient_temperature 140.(2)
_diffrn_detector_area_resol_mean 10.4167
_diffrn_measured_fraction_theta_full 0.992
_diffrn_measured_fraction_theta_max 0.992
_diffrn_measurement_device_type 'Bruker D8 ventrue'
_diffrn_measurement_method '\f and \w scans'
_diffrn_radiation_type 'Mo K\a'
_diffrn_radiation_wavelength 0.71073
_diffrn_reflns_av_R_equivalents 0.0779
_diffrn_reflns_av_unetI/netI 0.0389
_diffrn_reflns_limit_h_max 14
_diffrn_reflns_limit_h_min -14
_diffrn_reflns_limit_k_max 11
_diffrn_reflns_limit_k_min -11
_diffrn_reflns_limit_l_max 24
_diffrn_reflns_limit_l_min -24
_diffrn_reflns_number 56448
_diffrn_reflns_theta_full 27.11
_diffrn_reflns_theta_max 27.11
_diffrn_reflns_theta_min 2.45
_diffrn_source 'microfocus sealed x-ray tube'
_diffrn_source_type 'Incoatec I\mus'
_exptl_absorpt_coefficient_mu 0.208
_exptl_absorpt_correction_T_max 0.98
_exptl_absorpt_correction_T_min 0.88
_exptl_absorpt_correction_type multi-scan
_exptl_absorpt_process_details
;
SADABS-2016/2 - Bruker AXS area detector scaling and absorption correction
;
_exptl_crystal_colour 'clear light colourless'
_exptl_crystal_density_diffrn 1.859
_exptl_crystal_density_method 'not measured'
_exptl_crystal_description Rectangular
_exptl_crystal_F_000 1120
_exptl_crystal_size_max 0.236
_exptl_crystal_size_mid 0.164
_exptl_crystal_size_min 0.074
_refine_diff_density_max 0.615
_refine_diff_density_min -0.287
_refine_ls_extinction_method none
_refine_ls_goodness_of_fit_ref 1.021
_refine_ls_hydrogen_treatment constr
_refine_ls_matrix_type full
_refine_ls_number_parameters 344
_refine_ls_number_reflns 4461
_refine_ls_number_restraints 0
_refine_ls_restrained_S_all 1.021
_refine_ls_R_factor_all 0.0861
_refine_ls_R_factor_gt 0.0541
_refine_ls_shift/su_max 0.000
_refine_ls_shift/su_mean 0.000
_refine_ls_structure_factor_coef Fsqd
_refine_ls_weighting_details 'w=1/[\s^2^(Fo^2^)+(0.0807P)^2^+1.9126P] where P=(Fo^2^+2Fc^2^)/3'
_refine_ls_weighting_scheme calc
_refine_ls_wR_factor_gt 0.1310
_refine_ls_wR_factor_ref 0.1495
_reflns_number_gt 3141
_reflns_number_total 4461
_reflns_threshold_expression 'I > 2\s(I)'
_cod_data_source_file d0dt03323e2.cif
_cod_data_source_block kpku20170110_BCF_PO_05
_cod_depositor_comments
;
The following automatic conversions were performed:

data item '_exptl_absorpt_correction_type' value 'Multi-Scan' was
changed to 'multi-scan' in accordance with the
/home/data/users/saulius/crontab/automatic-downloads/rss-feeds/RSC/lib/dictionaries/cif_core.dic
dictionary named 'cif_core.dic' version 2.4.2 last updated on
2011-04-26.

Automatic conversion script
Id: cif_fix_values 7556 2019-12-06 15:28:31Z antanas 

 Adding full bibliography for 7705532--7705538.cif.
;
_cod_original_cell_volume 2036.8(2)
_cod_original_sg_symbol_H-M 'P 21/n'
_cod_database_code 7705536

loop_
_space_group_symop_operation_xyz
'x, y, z'
'-x+1/2, y+1/2, -z+1/2'
'-x, -y, -z'
'x-1/2, -y-1/2, z-1/2'

loop_
_atom_site_type_symbol
_atom_site_label
_atom_site_fract_x
_atom_site_fract_y
_atom_site_fract_z
_atom_site_U_iso_or_equiv
_atom_site_adp_type
_atom_site_calc_flag
_atom_site_refinement_flags_adp
_atom_site_refinement_flags_occupancy
_atom_site_refinement_flags_posn
_atom_site_occupancy
_atom_site_disorder_assembly
_atom_site_disorder_group
F F1 0.35000(13) 0.10762(17) 0.66239(8) 0.0270(4) Uani d . . . 1 . .
C C1 0.3967(2) 0.2884(3) 0.76970(14) 0.0272(6) Uani d . . . 1 . .
H H1 0.3206 0.3132 0.7548 0.033 Uiso calc U . R 1 . .
O O1 0.48039(15) 0.3169(2) 0.73134(9) 0.0217(4) Uani d . . . 1 . .
B B1 0.4787(2) 0.3807(3) 0.65230(14) 0.0206(6) Uani d . . . 1 . .
F F2 0.13990(14) 0.05206(17) 0.60997(8) 0.0320(4) Uani d . . . 1 . .
C C2 0.4122(3) 0.2176(3) 0.83717(14) 0.0339(7) Uani d . . . 1 . .
H H2A 0.3722 0.1226 0.8359 0.041 Uiso calc U . R 1 . .
H H2B 0.3738 0.2772 0.8733 0.041 Uiso calc U . R 1 . .
F F3 0.02763(13) 0.25499(19) 0.53168(9) 0.0351(4) Uani d . . . 1 . .
C C3 0.5361(3) 0.1934(5) 0.85848(18) 0.0597(12) Uani d . . . 1 . .
H H3A 0.5754 0.1348 0.823 0.089 Uiso calc U . R 1 . .
H H3B 0.5382 0.1425 0.9033 0.089 Uiso calc U . R 1 . .
H H3C 0.5755 0.2871 0.863 0.089 Uiso calc U . R 1 . .
F F4 0.12849(14) 0.51842(19) 0.51061(9) 0.0340(4) Uani d . . . 1 . .
C C4 0.3507(2) 0.3486(3) 0.61943(13) 0.0192(5) Uani d . . . 1 . .
C C5 0.2966(2) 0.2153(3) 0.62610(13) 0.0213(5) Uani d . . . 1 . .
F F5 0.33199(14) 0.58078(17) 0.56658(8) 0.0296(4) Uani d . . . 1 . .
C C6 0.1889(2) 0.1819(3) 0.59861(13) 0.0241(6) Uani d . . . 1 . .
F F6 0.70995(14) 0.3385(2) 0.71036(8) 0.0345(4) Uani d . . . 1 . .
C C7 0.1315(2) 0.2837(3) 0.55956(13) 0.0241(6) Uani d . . . 1 . .
F F7 0.88002(14) 0.1764(2) 0.65742(9) 0.0416(5) Uani d . . . 1 . .
C C8 0.1822(2) 0.4174(3) 0.54941(13) 0.0237(6) Uani d . . . 1 . .
F F8 0.85181(14) 0.04036(19) 0.53283(9) 0.0361(4) Uani d . . . 1 . .
F F9 0.64897(15) 0.0742(2) 0.46084(9) 0.0377(4) Uani d . . . 1 . .
C C9 0.2888(2) 0.4477(3) 0.57952(13) 0.0220(6) Uani d . . . 1 . .
C C10 0.5818(2) 0.2864(3) 0.61655(12) 0.0192(5) Uani d . . . 1 . .
F F10 0.47693(13) 0.23022(19) 0.51294(8) 0.0303(4) Uani d . . . 1 . .
C C11 0.6892(2) 0.2700(3) 0.64901(13) 0.0235(6) Uani d . . . 1 . .
F F11 0.34697(13) 0.58080(17) 0.73808(8) 0.0295(4) Uani d . . . 1 . .
C C12 0.7795(2) 0.1902(3) 0.62216(14) 0.0259(6) Uani d . . . 1 . .
F F12 0.39533(15) 0.85843(18) 0.76349(9) 0.0368(4) Uani d . . . 1 . .
C C13 0.7662(2) 0.1222(3) 0.55910(14) 0.0256(6) Uani d . . . 1 . .
F F13 0.58036(15) 0.98738(18) 0.70074(10) 0.0411(5) Uani d . . . 1 . .
C C14 0.6628(2) 0.1372(3) 0.52369(14) 0.0252(6) Uani d . . . 1 . .
F F14 0.71273(15) 0.83271(19) 0.60946(11) 0.0462(5) Uani d . . . 1 . .
C C15 0.5738(2) 0.2188(3) 0.55241(13) 0.0216(5) Uani d . . . 1 . .
F F15 0.66996(15) 0.55724(18) 0.58560(9) 0.0376(4) Uani d . . . 1 . .
C C16 0.5085(2) 0.5512(3) 0.66306(12) 0.0200(5) Uani d . . . 1 . .
C C17 0.4422(2) 0.6385(3) 0.70645(13) 0.0215(5) Uani d . . . 1 . .
C C18 0.4632(2) 0.7815(3) 0.71960(14) 0.0251(6) Uani d . . . 1 . .
C C19 0.5562(2) 0.8487(3) 0.68803(15) 0.0270(6) Uani d . . . 1 . .
C C20 0.6234(2) 0.7691(3) 0.64249(15) 0.0272(6) Uani d . . . 1 . .
C C21 0.5994(2) 0.6251(3) 0.63116(14) 0.0240(6) Uani d . . . 1 . .

loop_
_atom_site_aniso_label
_atom_site_aniso_U_11
_atom_site_aniso_U_22
_atom_site_aniso_U_33
_atom_site_aniso_U_12
_atom_site_aniso_U_13
_atom_site_aniso_U_23
F1 0.0304(8) 0.0227(8) 0.0279(8) 0.0006(7) -0.0005(6) 0.0042(7)
C1 0.0314(15) 0.0244(14) 0.0258(14) -0.0012(12) 0.0068(11) -0.0014(11)
O1 0.0252(9) 0.0246(10) 0.0154(9) -0.0017(8) 0.0053(7) 0.0018(7)
B1 0.0237(14) 0.0225(15) 0.0155(13) -0.0022(12) 0.0032(11) 0.0028(11)
F2 0.0338(9) 0.0298(9) 0.0323(9) -0.0122(7) 0.0037(7) 0.0009(7)
C2 0.0479(18) 0.0342(17) 0.0195(14) -0.0041(14) 0.0089(12) 0.0015(12)
F3 0.0203(8) 0.0486(11) 0.0363(9) -0.0072(7) -0.0056(7) 0.0030(8)
C3 0.051(2) 0.105(4) 0.0233(16) -0.009(2) -0.0043(15) 0.0189(19)
F4 0.0313(9) 0.0384(10) 0.0321(9) 0.0057(7) -0.0070(7) 0.0070(7)
C4 0.0198(12) 0.0221(13) 0.0159(12) 0.0018(10) 0.0061(9) -0.0001(10)
C5 0.0252(13) 0.0233(14) 0.0154(12) 0.0013(11) 0.0046(10) 0.0010(10)
F5 0.0351(9) 0.0230(9) 0.0308(9) -0.0042(7) -0.0047(7) 0.0091(7)
C6 0.0277(14) 0.0241(14) 0.0206(13) -0.0067(11) 0.0088(10) -0.0025(11)
F6 0.0268(8) 0.0539(11) 0.0229(8) 0.0008(8) -0.0024(6) -0.0119(8)
C7 0.0171(12) 0.0363(16) 0.0188(13) -0.0018(11) 0.0011(10) -0.0035(11)
F7 0.0248(9) 0.0645(13) 0.0356(10) 0.0101(8) -0.0032(7) -0.0054(9)
C8 0.0244(13) 0.0286(15) 0.0181(12) 0.0039(11) 0.0027(10) 0.0024(11)
F8 0.0287(9) 0.0363(10) 0.0435(10) 0.0053(7) 0.0117(7) -0.0077(8)
F9 0.0376(10) 0.0464(11) 0.0292(9) 0.0019(8) 0.0035(7) -0.0186(8)
C9 0.0262(13) 0.0232(14) 0.0167(12) -0.0015(11) 0.0062(10) 0.0008(10)
C10 0.0226(13) 0.0205(13) 0.0146(12) -0.0022(10) 0.0046(10) 0.0034(10)
F10 0.0254(8) 0.0475(11) 0.0178(8) 0.0032(7) -0.0014(6) -0.0068(7)
C11 0.0243(13) 0.0305(15) 0.0158(12) -0.0014(11) 0.0026(10) -0.0010(11)
F11 0.0296(8) 0.0271(9) 0.0320(9) -0.0043(7) 0.0178(7) -0.0011(7)
C12 0.0185(12) 0.0335(16) 0.0255(14) -0.0010(11) 0.0008(10) 0.0017(12)
F12 0.0472(10) 0.0266(9) 0.0365(10) 0.0009(8) 0.0154(8) -0.0070(7)
C13 0.0233(13) 0.0214(14) 0.0320(15) 0.0013(11) 0.0131(11) 0.0019(11)
F13 0.0415(10) 0.0192(9) 0.0625(12) -0.0062(7) 0.0004(9) 0.0027(8)
C14 0.0297(14) 0.0240(14) 0.0220(13) -0.0026(11) 0.0066(11) -0.0063(11)
F14 0.0316(9) 0.0308(10) 0.0762(14) -0.0049(8) 0.0234(9) 0.0172(9)
C15 0.0208(12) 0.0267(14) 0.0173(12) -0.0016(11) 0.0006(10) 0.0024(11)
F15 0.0385(9) 0.0299(9) 0.0444(10) 0.0015(7) 0.0277(8) 0.0049(8)
C16 0.0209(12) 0.0240(14) 0.0151(12) -0.0012(10) 0.0012(9) 0.0022(10)
C17 0.0215(12) 0.0272(14) 0.0160(12) -0.0026(11) 0.0031(10) 0.0042(10)
C18 0.0273(14) 0.0271(15) 0.0209(13) 0.0016(11) 0.0028(11) -0.0005(11)
C19 0.0270(14) 0.0190(14) 0.0351(16) -0.0024(11) -0.0028(12) 0.0037(12)
C20 0.0195(13) 0.0274(15) 0.0346(16) -0.0026(11) 0.0058(11) 0.0114(12)
C21 0.0217(13) 0.0279(14) 0.0226(13) 0.0001(11) 0.0069(10) 0.0050(11)

loop_
_atom_type_symbol
_atom_type_description
_atom_type_scat_dispersion_real
_atom_type_scat_dispersion_imag
_atom_type_scat_source
C C 0.0033 0.0016 'International Tables Vol C Tables 4.2.6.8 and 6.1.1.4'
H H 0.0000 0.0000 'International Tables Vol C Tables 4.2.6.8 and 6.1.1.4'
B B 0.0013 0.0007 'International Tables Vol C Tables 4.2.6.8 and 6.1.1.4'
F F 0.0171 0.0103 'International Tables Vol C Tables 4.2.6.8 and 6.1.1.4'
O O 0.0106 0.0060 'International Tables Vol C Tables 4.2.6.8 and 6.1.1.4'

loop_
_geom_angle_atom_site_label_1
_geom_angle_atom_site_label_2
_geom_angle_atom_site_label_3
_geom_angle_site_symmetry_1
_geom_angle_site_symmetry_3
_geom_angle
_geom_angle_publ_flag
O1 C1 C2 . . 121.8(3) ?
O1 C1 H1 . . 119.1 ?
C2 C1 H1 . . 119.1 ?
C1 O1 B1 . . 128.4(2) ?
C16 B1 C10 . . 114.7(2) ?
C16 B1 O1 . . 103.30(19) ?
C10 B1 O1 . . 101.07(19) ?
C16 B1 C4 . . 114.6(2) ?
C10 B1 C4 . . 113.6(2) ?
O1 B1 C4 . . 107.73(19) ?
C1 C2 C3 . . 115.0(3) ?
C1 C2 H2A . . 108.5 ?
C3 C2 H2A . . 108.5 ?
C1 C2 H2B . . 108.5 ?
C3 C2 H2B . . 108.5 ?
H2A C2 H2B . . 107.5 ?
C2 C3 H3A . . 109.5 ?
C2 C3 H3B . . 109.5 ?
H3A C3 H3B . . 109.5 ?
C2 C3 H3C . . 109.5 ?
H3A C3 H3C . . 109.5 ?
H3B C3 H3C . . 109.5 ?
C5 C4 C9 . . 113.9(2) ?
C5 C4 B1 . . 122.2(2) ?
C9 C4 B1 . . 123.9(2) ?
F1 C5 C6 . . 115.9(2) ?
F1 C5 C4 . . 119.5(2) ?
C6 C5 C4 . . 124.5(2) ?
F2 C6 C7 . . 119.9(2) ?
F2 C6 C5 . . 121.0(2) ?
C7 C6 C5 . . 119.2(2) ?
F3 C7 C6 . . 120.9(3) ?
F3 C7 C8 . . 120.0(2) ?
C6 C7 C8 . . 119.1(2) ?
F4 C8 C7 . . 120.3(2) ?
F4 C8 C9 . . 119.9(2) ?
C7 C8 C9 . . 119.8(2) ?
F5 C9 C8 . . 115.7(2) ?
F5 C9 C4 . . 120.8(2) ?
C8 C9 C4 . . 123.5(2) ?
C15 C10 C11 . . 114.0(2) ?
C15 C10 B1 . . 124.7(2) ?
C11 C10 B1 . . 121.3(2) ?
F6 C11 C12 . . 116.3(2) ?
F6 C11 C10 . . 119.5(2) ?
C12 C11 C10 . . 124.2(2) ?
F7 C12 C13 . . 119.6(2) ?
F7 C12 C11 . . 120.9(2) ?
C13 C12 C11 . . 119.5(2) ?
F8 C13 C12 . . 120.5(2) ?
F8 C13 C14 . . 120.5(2) ?
C12 C13 C14 . . 119.0(2) ?
F9 C14 C13 . . 119.9(2) ?
F9 C14 C15 . . 120.2(2) ?
C13 C14 C15 . . 119.9(2) ?
F10 C15 C10 . . 121.2(2) ?
F10 C15 C14 . . 115.5(2) ?
C10 C15 C14 . . 123.4(2) ?
C17 C16 C21 . . 113.2(2) ?
C17 C16 B1 . . 121.5(2) ?
C21 C16 B1 . . 125.4(2) ?
F11 C17 C18 . . 116.0(2) ?
F11 C17 C16 . . 118.9(2) ?
C18 C17 C16 . . 125.1(2) ?
F12 C18 C17 . . 121.4(2) ?
F12 C18 C19 . . 119.2(2) ?
C17 C18 C19 . . 119.4(2) ?
F13 C19 C18 . . 120.9(3) ?
F13 C19 C20 . . 120.7(2) ?
C18 C19 C20 . . 118.4(3) ?
F14 C20 C21 . . 120.1(2) ?
F14 C20 C19 . . 119.8(3) ?
C21 C20 C19 . . 120.1(2) ?
F15 C21 C20 . . 115.5(2) ?
F15 C21 C16 . . 120.7(2) ?
C20 C21 C16 . . 123.8(2) ?

loop_
_geom_bond_atom_site_label_1
_geom_bond_atom_site_label_2
_geom_bond_site_symmetry_2
_geom_bond_distance
_geom_bond_publ_flag
F1 C5 . 1.359(3) ?
C1 O1 . 1.241(3) ?
C1 C2 . 1.460(4) ?
C1 H1 . 0.95 ?
O1 B1 . 1.626(3) ?
B1 C16 . 1.623(4) ?
B1 C10 . 1.624(4) ?
B1 C4 . 1.629(4) ?
F2 C6 . 1.342(3) ?
C2 C3 . 1.500(5) ?
C2 H2A . 0.99 ?
C2 H2B . 0.99 ?
F3 C7 . 1.336(3) ?
C3 H3A . 0.98 ?
C3 H3B . 0.98 ?
C3 H3C . 0.98 ?
F4 C8 . 1.343(3) ?
C4 C5 . 1.385(4) ?
C4 C9 . 1.388(4) ?
C5 C6 . 1.382(4) ?
F5 C9 . 1.348(3) ?
C6 C7 . 1.371(4) ?
F6 C11 . 1.356(3) ?
C7 C8 . 1.378(4) ?
F7 C12 . 1.346(3) ?
C8 C9 . 1.384(4) ?
F8 C13 . 1.340(3) ?
F9 C14 . 1.347(3) ?
C10 C15 . 1.382(4) ?
C10 C11 . 1.392(4) ?
F10 C15 . 1.351(3) ?
C11 C12 . 1.374(4) ?
F11 C17 . 1.362(3) ?
C12 C13 . 1.371(4) ?
F12 C18 . 1.351(3) ?
C13 C14 . 1.376(4) ?
F13 C19 . 1.331(3) ?
C14 C15 . 1.387(4) ?
F14 C20 . 1.343(3) ?
F15 C21 . 1.348(3) ?
C16 C17 . 1.388(4) ?
C16 C21 . 1.392(3) ?
C17 C18 . 1.364(4) ?
C18 C19 . 1.379(4) ?
C19 C20 . 1.379(4) ?
C20 C21 . 1.374(4) ?

loop_
_geom_torsion_atom_site_label_1
_geom_torsion_atom_site_label_2
_geom_torsion_atom_site_label_3
_geom_torsion_atom_site_label_4
_geom_torsion_site_symmetry_1
_geom_torsion_site_symmetry_2
_geom_torsion_site_symmetry_3
_geom_torsion_site_symmetry_4
_geom_torsion
_geom_torsion_publ_flag
C2 C1 O1 B1 . . . . 173.6(2) ?
C1 O1 B1 C16 . . . . 101.5(3) ?
C1 O1 B1 C10 . . . . -139.6(3) ?
C1 O1 B1 C4 . . . . -20.1(3) ?
O1 C1 C2 C3 . . . . 4.6(4) ?
C16 B1 C4 C5 . . . . -159.9(2) ?
C10 B1 C4 C5 . . . . 65.6(3) ?
O1 B1 C4 C5 . . . . -45.5(3) ?
C16 B1 C4 C9 . . . . 23.7(3) ?
C10 B1 C4 C9 . . . . -110.9(3) ?
O1 B1 C4 C9 . . . . 138.0(2) ?
C9 C4 C5 F1 . . . . 178.2(2) ?
B1 C4 C5 F1 . . . . 1.4(3) ?
C9 C4 C5 C6 . . . . -2.4(4) ?
B1 C4 C5 C6 . . . . -179.2(2) ?
F1 C5 C6 F2 . . . . 2.4(3) ?
C4 C5 C6 F2 . . . . -177.0(2) ?
F1 C5 C6 C7 . . . . -178.0(2) ?
C4 C5 C6 C7 . . . . 2.6(4) ?
F2 C6 C7 F3 . . . . -0.9(4) ?
C5 C6 C7 F3 . . . . 179.5(2) ?
F2 C6 C7 C8 . . . . 178.9(2) ?
C5 C6 C7 C8 . . . . -0.7(4) ?
F3 C7 C8 F4 . . . . -1.1(4) ?
C6 C7 C8 F4 . . . . 179.1(2) ?
F3 C7 C8 C9 . . . . 178.8(2) ?
C6 C7 C8 C9 . . . . -1.0(4) ?
F4 C8 C9 F5 . . . . -0.4(3) ?
C7 C8 C9 F5 . . . . 179.7(2) ?
F4 C8 C9 C4 . . . . -179.0(2) ?
C7 C8 C9 C4 . . . . 1.1(4) ?
C5 C4 C9 F5 . . . . -178.0(2) ?
B1 C4 C9 F5 . . . . -1.3(4) ?
C5 C4 C9 C8 . . . . 0.5(4) ?
B1 C4 C9 C8 . . . . 177.3(2) ?
C16 B1 C10 C15 . . . . -115.9(3) ?
O1 B1 C10 C15 . . . . 133.7(2) ?
C4 B1 C10 C15 . . . . 18.6(4) ?
C16 B1 C10 C11 . . . . 62.7(3) ?
O1 B1 C10 C11 . . . . -47.6(3) ?
C4 B1 C10 C11 . . . . -162.7(2) ?
C15 C10 C11 F6 . . . . 176.2(2) ?
B1 C10 C11 F6 . . . . -2.6(4) ?
C15 C10 C11 C12 . . . . -2.2(4) ?
B1 C10 C11 C12 . . . . 179.1(3) ?
F6 C11 C12 F7 . . . . 3.2(4) ?
C10 C11 C12 F7 . . . . -178.4(2) ?
F6 C11 C12 C13 . . . . -177.7(2) ?
C10 C11 C12 C13 . . . . 0.7(4) ?
F7 C12 C13 F8 . . . . 1.0(4) ?
C11 C12 C13 F8 . . . . -178.1(2) ?
F7 C12 C13 C14 . . . . 180.0(2) ?
C11 C12 C13 C14 . . . . 0.9(4) ?
F8 C13 C14 F9 . . . . -2.7(4) ?
C12 C13 C14 F9 . . . . 178.4(2) ?
F8 C13 C14 C15 . . . . 178.2(2) ?
C12 C13 C14 C15 . . . . -0.8(4) ?
C11 C10 C15 F10 . . . . -177.0(2) ?
B1 C10 C15 F10 . . . . 1.8(4) ?
C11 C10 C15 C14 . . . . 2.2(4) ?
B1 C10 C15 C14 . . . . -179.0(3) ?
F9 C14 C15 F10 . . . . -0.8(4) ?
C13 C14 C15 F10 . . . . 178.4(2) ?
F9 C14 C15 C10 . . . . 180.0(2) ?
C13 C14 C15 C10 . . . . -0.9(4) ?
C10 B1 C16 C17 . . . . -165.1(2) ?
O1 B1 C16 C17 . . . . -56.1(3) ?
C4 B1 C16 C17 . . . . 60.8(3) ?
C10 B1 C16 C21 . . . . 15.2(4) ?
O1 B1 C16 C21 . . . . 124.2(2) ?
C4 B1 C16 C21 . . . . -118.9(3) ?
C21 C16 C17 F11 . . . . 176.7(2) ?
B1 C16 C17 F11 . . . . -3.0(4) ?
C21 C16 C17 C18 . . . . -2.0(4) ?
B1 C16 C17 C18 . . . . 178.3(2) ?
F11 C17 C18 F12 . . . . 2.3(4) ?
C16 C17 C18 F12 . . . . -178.9(2) ?
F11 C17 C18 C19 . . . . -178.3(2) ?
C16 C17 C18 C19 . . . . 0.5(4) ?
F12 C18 C19 F13 . . . . 0.6(4) ?
C17 C18 C19 F13 . . . . -178.8(2) ?
F12 C18 C19 C20 . . . . -178.9(2) ?
C17 C18 C19 C20 . . . . 1.7(4) ?
F13 C19 C20 F14 . . . . -1.4(4) ?
C18 C19 C20 F14 . . . . 178.2(3) ?
F13 C19 C20 C21 . . . . 178.3(3) ?
C18 C19 C20 C21 . . . . -2.1(4) ?
F14 C20 C21 F15 . . . . -0.5(4) ?
C19 C20 C21 F15 . . . . 179.8(2) ?
F14 C20 C21 C16 . . . . -179.8(2) ?
C19 C20 C21 C16 . . . . 0.5(4) ?
C17 C16 C21 F15 . . . . -177.8(2) ?
B1 C16 C21 F15 . . . . 1.9(4) ?
C17 C16 C21 C20 . . . . 1.5(4) ?
B1 C16 C21 C20 . . . . -178.8(3) ?
